data_4315725
loop_
_publ_author_name
'Damijana Urankar'
'Balazs Pinter'
'Andrej Pevec'
'Frank De Proft'
'Iztok Turel'
'Janez Ko\<smrlj'

_publ_contact_author_address
;
Faculty of Chemistry and Chemical Technology
University of Ljubljana
A\<sker\<ceva 5, P. O. Box 537
1000 Ljubljana
Slovenia
;
_publ_contact_author_email janez.kosmrlj@fkkt.uni-lj.si
_publ_contact_author_name 'Janez Ko\<smrlj'
_publ_section_title
;
 Click-Triazole N2 Coordination to Transition-Metal Ions Is Assisted by a
 Pendant Pyridine Substituent
;
_journal_name_full 'Inorganic Chemistry'
_journal_page_first 4820
_journal_page_last 4829
_journal_paper_doi 10.1021/ic902354e
_journal_volume 49
_journal_year 2010
_chemical_formula_sum 'C28 H28 Cl2 Cu N8 O2'
_chemical_formula_weight 643.02
_chemical_name_systematic
;
 ?
;
_space_group_IT_number 29
_symmetry_cell_setting orthorhombic
_symmetry_space_group_name_Hall 'P -2ac 2a'
_symmetry_space_group_name_H-M 'P 21 c a'
_atom_sites_solution_hydrogens geom
_atom_sites_solution_primary direct
_atom_sites_solution_secondary difmap
_audit_creation_method SHELXL-97
_cell_angle_alpha 90.00
_cell_angle_beta 90.00
_cell_angle_gamma 90.00
_cell_formula_units_Z 4
_cell_length_a 8.43650(10)
_cell_length_b 12.5126(2)
_cell_length_c 26.1418(3)
_cell_measurement_reflns_used 3528
_cell_measurement_temperature 150(2)
_cell_measurement_theta_max 27.48
_cell_measurement_theta_min 2.55
_cell_volume 2759.60(6)
_computing_cell_refinement 'DENZO and SCALEPACK (Otwinowski & Minor, 1997)'
_computing_data_collection 'COLLECT (Nonius, 1998)'
_computing_data_reduction 'DENZO and SCALEPACK'
_computing_publication_material 'WinGX (Farrugia, 1999)'
_computing_structure_refinement 'SHELXL-97 (Sheldrick, 2008)'
_computing_structure_solution 'SIR-92 (Giacovazzo, 1993)'
_diffrn_ambient_temperature 150(2)
_diffrn_detector_area_resol_mean 0.055
_diffrn_measured_fraction_theta_full 0.996
_diffrn_measured_fraction_theta_max 0.996
_diffrn_measurement_device_type
;
Nonius KappaCCD area-detector diffractometer
;
_diffrn_measurement_method '\w scans'
_diffrn_radiation_monochromator graphite
_diffrn_radiation_source 'fine-focus sealed tube'
_diffrn_radiation_type MoK\a
_diffrn_radiation_wavelength 0.71073
_diffrn_reflns_av_R_equivalents 0.052
_diffrn_reflns_av_sigmaI/netI 0.0413
_diffrn_reflns_limit_h_max 10
_diffrn_reflns_limit_h_min -10
_diffrn_reflns_limit_k_max 16
_diffrn_reflns_limit_k_min -16
_diffrn_reflns_limit_l_max 33
_diffrn_reflns_limit_l_min -33
_diffrn_reflns_number 24792
_diffrn_reflns_theta_full 27.47
_diffrn_reflns_theta_max 27.47
_diffrn_reflns_theta_min 2.85
_exptl_absorpt_coefficient_mu 1.029
_exptl_absorpt_correction_T_max 0.9504
_exptl_absorpt_correction_T_min 0.8207
_exptl_absorpt_correction_type multi-scan
_exptl_absorpt_process_details 'SCALEPACK (Otwinowski & Minor, 1997)'
_exptl_crystal_colour green
_exptl_crystal_density_diffrn 1.548
_exptl_crystal_density_method 'not measured'
_exptl_crystal_description block
_exptl_crystal_F_000 1324
_exptl_crystal_size_max 0.20
_exptl_crystal_size_mid 0.10
_exptl_crystal_size_min 0.05
_refine_diff_density_max 0.344
_refine_diff_density_min -0.435
_refine_diff_density_rms 0.064
_refine_ls_abs_structure_details 'Flack H D (1983), Acta Cryst. A39, 876-881'
_refine_ls_abs_structure_Flack 0.473(13)
_refine_ls_extinction_method none
_refine_ls_goodness_of_fit_ref 1.012
_refine_ls_hydrogen_treatment constr
_refine_ls_matrix_type full
_refine_ls_number_parameters 370
_refine_ls_number_reflns 6095
_refine_ls_number_restraints 1
_refine_ls_restrained_S_all 1.012
_refine_ls_R_factor_all 0.0561
_refine_ls_R_factor_gt 0.0427
_refine_ls_shift/su_max 0.001
_refine_ls_shift/su_mean 0.0001
_refine_ls_structure_factor_coef Fsqd
_refine_ls_weighting_details 'calc w=1/[\s^2^(Fo^2^)+(0.0383P)^2^+4.2200P] where P=(Fo^2^+2Fc^2^)/3'
_refine_ls_weighting_scheme calc
_refine_ls_wR_factor_gt 0.0967
_refine_ls_wR_factor_ref 0.1041
_reflns_number_gt 5235
_reflns_number_total 6095
_reflns_threshold_expression >2\s(I)
_cod_data_source_file ic902354e_si_001_5.cif
_cod_data_source_block 3
_cod_original_cell_volume 2759.59(6)
_cod_database_code 4315725

loop_
_symmetry_equiv_pos_as_xyz
'x, y, z'
'x+1/2, -y, -z'
'x, -y, z+1/2'
'x+1/2, y, -z+1/2'

loop_
_atom_site_label
_atom_site_type_symbol
_atom_site_fract_x
_atom_site_fract_y
_atom_site_fract_z
_atom_site_U_iso_or_equiv
_atom_site_adp_type
_atom_site_occupancy
_atom_site_symmetry_multiplicity
_atom_site_calc_flag
_atom_site_refinement_flags
_atom_site_disorder_assembly
_atom_site_disorder_group
Cu1 Cu 0.04165(6) -0.01172(3) 1.127001(14) 0.01726(10) Uani 1 1 d . . .
Cl1 Cl -0.23137(11) -0.00302(8) 1.12404(3) 0.0232(2) Uani 1 1 d . . .
Cl2 Cl 0.31605(11) -0.03099(8) 1.12554(3) 0.0238(2) Uani 1 1 d . . .
N1 N 0.0839(3) 0.0772(2) 1.24110(10) 0.0193(6) Uani 1 1 d . . .
N2 N 0.0394(4) 0.1152(2) 1.19509(10) 0.0244(6) Uani 1 1 d . . .
N3 N -0.0452(4) 0.2024(2) 1.20311(11) 0.0250(7) Uani 1 1 d . . .
N4 N 0.0232(4) -0.1278(2) 1.18221(10) 0.0193(6) Uani 1 1 d . . .
N1' N 0.0139(4) -0.1108(2) 1.00637(10) 0.0183(6) Uani 1 1 d . . .
N2' N 0.0358(4) -0.1648(2) 1.04999(10) 0.0267(6) Uani 1 1 d . . .
N3' N 0.1217(4) -0.2490(2) 1.03877(12) 0.0271(7) Uani 1 1 d . . .
N4' N 0.0670(3) 0.0964(2) 1.06901(10) 0.0181(6) Uani 1 1 d . . .
C1 C 0.1745(5) -0.0220(3) 1.24427(12) 0.0208(7) Uani 1 1 d . . .
H1A H 0.2161 -0.0302 1.2795 0.025 Uiso 1 1 calc R . .
H1B H 0.2662 -0.0176 1.2207 0.025 Uiso 1 1 calc R . .
C2 C 0.0769(4) -0.1184(3) 1.23088(12) 0.0196(7) Uani 1 1 d . . .
C3 C 0.0432(5) -0.1947(3) 1.26759(12) 0.0253(7) Uani 1 1 d . . .
H3 H 0.0780 -0.1852 1.3019 0.030 Uiso 1 1 calc R . .
C4 C -0.0412(5) -0.2846(3) 1.25414(15) 0.0281(8) Uani 1 1 d . . .
H4 H -0.0643 -0.3378 1.2790 0.034 Uiso 1 1 calc R . .
C5 C -0.0923(5) -0.2969(3) 1.20418(14) 0.0268(8) Uani 1 1 d . . .
H5 H -0.1488 -0.3590 1.1939 0.032 Uiso 1 1 calc R . .
C6 C -0.0586(4) -0.2162(3) 1.16963(14) 0.0242(8) Uani 1 1 d . . .
H6 H -0.0951 -0.2235 1.1354 0.029 Uiso 1 1 calc R . .
C4A C -0.0529(4) 0.2197(3) 1.25470(14) 0.0207(7) Uani 1 1 d . . .
C5A C 0.0279(5) 0.1392(2) 1.27905(12) 0.0214(7) Uani 1 1 d . . .
H5A H 0.0414 0.1295 1.3148 0.026 Uiso 1 1 calc R . .
C1B C -0.1339(4) 0.3143(3) 1.27533(14) 0.0247(8) Uani 1 1 d . . .
C2B C -0.2359(4) 0.3736(3) 1.24530(17) 0.0282(8) Uani 1 1 d . . .
H2B H -0.2588 0.3504 1.2115 0.034 Uiso 1 1 calc R . .
C3B C -0.3054(5) 0.4661(3) 1.26350(16) 0.0329(9) Uani 1 1 d . . .
H3B H -0.3750 0.5061 1.2423 0.039 Uiso 1 1 calc R . .
C4B C -0.2731(6) 0.5001(3) 1.31269(18) 0.0355(10) Uani 1 1 d . . .
H4B H -0.3201 0.5639 1.3253 0.043 Uiso 1 1 calc R . .
C5B C -0.1728(6) 0.4416(3) 1.34356(16) 0.0359(9) Uani 1 1 d . . .
H5B H -0.1510 0.4654 1.3774 0.043 Uiso 1 1 calc R . .
C6B C -0.1029(5) 0.3478(3) 1.32550(15) 0.0306(8) Uani 1 1 d . . .
H6B H -0.0351 0.3071 1.3470 0.037 Uiso 1 1 calc R . .
C1' C -0.0793(4) -0.0116(3) 1.00625(13) 0.0186(7) Uani 1 1 d . . .
H1'A H -0.1674 -0.0185 1.0310 0.022 Uiso 1 1 calc R . .
H1'B H -0.1261 -0.0012 0.9719 0.022 Uiso 1 1 calc R . .
C2' C 0.0184(4) 0.0850(2) 1.01985(11) 0.0176(7) Uani 1 1 d . . .
C3' C 0.0541(5) 0.1598(3) 0.98267(13) 0.0233(7) Uani 1 1 d . . .
H3' H 0.0187 0.1498 0.9485 0.028 Uiso 1 1 calc R . .
C4' C 0.1425(5) 0.2500(3) 0.99563(14) 0.0277(9) Uani 1 1 d . . .
H4' H 0.1694 0.3020 0.9706 0.033 Uiso 1 1 calc R . .
C5' C 0.1893(5) 0.2615(3) 1.04536(14) 0.0269(8) Uani 1 1 d . . .
H5' H 0.2484 0.3226 1.0555 0.032 Uiso 1 1 calc R . .
C6' C 0.1508(4) 0.1843(3) 1.08083(13) 0.0231(7) Uani 1 1 d . . .
H6' H 0.1849 0.1937 1.1152 0.028 Uiso 1 1 calc R . .
C4A' C 0.1551(4) -0.2496(3) 0.98797(13) 0.0206(7) Uani 1 1 d . . .
C5A' C 0.0851(4) -0.1596(3) 0.96716(13) 0.0220(7) Uani 1 1 d . . .
H5A' H 0.0872 -0.1373 0.9324 0.026 Uiso 1 1 calc R . .
C1B' C 0.2516(4) -0.3338(3) 0.96409(14) 0.0223(7) Uani 1 1 d . . .
C2B' C 0.2949(5) -0.4245(3) 0.99199(15) 0.0296(8) Uani 1 1 d . . .
H2B' H 0.2598 -0.4321 1.0263 0.036 Uiso 1 1 calc R . .
C3B' C 0.3884(5) -0.5034(3) 0.97032(16) 0.0327(9) Uani 1 1 d . . .
H3B' H 0.4174 -0.5644 0.9899 0.039 Uiso 1 1 calc R . .
C4B' C 0.4395(5) -0.4937(3) 0.92023(16) 0.0309(9) Uani 1 1 d . . .
H4B' H 0.5025 -0.5481 0.9052 0.037 Uiso 1 1 calc R . .
C5B' C 0.3979(5) -0.4032(3) 0.89196(15) 0.0323(8) Uani 1 1 d . . .
H5B' H 0.4333 -0.3961 0.8576 0.039 Uiso 1 1 calc R . .
C6B' C 0.3055(5) -0.3240(3) 0.91354(14) 0.0267(8) Uani 1 1 d . . .
H6B' H 0.2784 -0.2626 0.8941 0.032 Uiso 1 1 calc R . .
O1 O 0.3332(5) -0.2869(2) 1.12318(11) 0.0479(8) Uani 1 1 d . . .
O2 O 0.6322(6) -0.3703(4) 1.12466(17) 0.0915(15) Uani 1 1 d . . .

loop_
_atom_site_aniso_label
_atom_site_aniso_U_11
_atom_site_aniso_U_22
_atom_site_aniso_U_33
_atom_site_aniso_U_23
_atom_site_aniso_U_13
_atom_site_aniso_U_12
Cu1 0.01625(18) 0.0220(2) 0.01349(19) 0.00236(14) -0.00040(17) -0.0001(2)
Cl1 0.0164(5) 0.0379(5) 0.0153(5) 0.0035(3) 0.0013(3) 0.0040(3)
Cl2 0.0188(5) 0.0346(5) 0.0179(5) 0.0016(3) 0.0019(3) 0.0027(4)
N1 0.0172(15) 0.0258(14) 0.0150(13) -0.0008(11) -0.0005(11) 0.0004(11)
N2 0.0289(16) 0.0264(13) 0.0180(13) 0.0010(10) -0.0028(15) 0.0037(15)
N3 0.0279(17) 0.0272(16) 0.0199(16) 0.0002(12) -0.0014(12) 0.0020(12)
N4 0.0193(15) 0.0218(12) 0.0169(13) 0.0005(10) 0.0000(12) 0.0029(12)
N1' 0.0210(16) 0.0203(12) 0.0137(13) 0.0008(10) 0.0002(12) -0.0029(11)
N2' 0.0309(16) 0.0317(14) 0.0175(13) 0.0051(11) 0.0003(15) 0.0088(17)
N3' 0.0318(18) 0.0278(16) 0.0219(16) 0.0023(12) 0.0004(13) 0.0041(13)
N4' 0.0146(15) 0.0218(13) 0.0178(13) 0.0002(10) -0.0001(11) -0.0001(11)
C1 0.0176(17) 0.0303(16) 0.0145(15) 0.0008(14) -0.0018(15) 0.0071(15)
C2 0.0156(18) 0.0244(16) 0.0190(16) 0.0019(12) 0.0028(12) 0.0056(12)
C3 0.0244(18) 0.0298(16) 0.0218(16) 0.0070(12) 0.0013(17) 0.0079(18)
C4 0.029(2) 0.0291(18) 0.026(2) 0.0104(16) 0.0055(16) 0.0062(15)
C5 0.0254(19) 0.0230(17) 0.032(2) 0.0037(14) 0.0038(16) 0.0017(16)
C6 0.0216(19) 0.0250(17) 0.0260(19) -0.0006(15) 0.0015(14) 0.0007(14)
C4A 0.0179(17) 0.0219(16) 0.0222(18) -0.0026(14) 0.0006(14) -0.0031(14)
C5A 0.0234(17) 0.0257(15) 0.0152(15) -0.0015(12) -0.0016(16) -0.0041(16)
C1B 0.0227(19) 0.0216(17) 0.030(2) -0.0009(14) 0.0068(15) -0.0044(14)
C2B 0.025(2) 0.0257(17) 0.034(2) -0.0012(17) 0.0034(16) -0.0034(15)
C3B 0.026(2) 0.0257(18) 0.047(2) 0.0057(17) 0.0048(19) 0.0019(16)
C4B 0.033(2) 0.0225(19) 0.051(3) -0.0007(17) 0.019(2) 0.0006(14)
C5B 0.046(3) 0.031(2) 0.031(2) -0.0067(17) 0.012(2) -0.0015(19)
C6B 0.034(2) 0.0279(18) 0.030(2) 0.0001(15) 0.0053(17) -0.0015(17)
C1' 0.0182(18) 0.0232(17) 0.0145(16) 0.0004(12) -0.0015(14) 0.0023(12)
C2' 0.0147(17) 0.0227(15) 0.0154(15) -0.0015(11) -0.0007(13) 0.0055(13)
C3' 0.0229(19) 0.0268(16) 0.0202(16) 0.0038(12) 0.0007(16) 0.0033(16)
C4' 0.033(2) 0.0251(17) 0.025(2) 0.0094(15) 0.0047(16) 0.0027(16)
C5' 0.028(2) 0.0199(17) 0.033(2) 0.0000(14) 0.0025(17) -0.0021(16)
C6' 0.025(2) 0.0259(17) 0.0185(17) -0.0025(13) 0.0003(14) -0.0025(14)
C4A' 0.0193(19) 0.0211(16) 0.0214(18) -0.0006(12) -0.0009(14) -0.0054(13)
C5A' 0.0222(19) 0.0249(17) 0.0190(17) -0.0002(13) 0.0022(13) -0.0028(13)
C1B' 0.0191(17) 0.0233(17) 0.0245(19) -0.0050(14) 0.0004(14) -0.0032(13)
C2B' 0.029(2) 0.0284(19) 0.032(2) 0.0039(15) 0.0072(17) -0.0011(15)
C3B' 0.032(2) 0.0211(17) 0.045(2) 0.0060(16) 0.005(2) -0.0002(15)
C4B' 0.025(2) 0.0274(19) 0.040(2) -0.0080(16) 0.0018(17) 0.0013(15)
C5B' 0.033(2) 0.038(2) 0.026(2) -0.0068(16) -0.0002(17) -0.0001(18)
C6B' 0.0271(19) 0.0268(18) 0.0263(19) -0.0020(14) -0.0030(16) 0.0013(15)
O1 0.061(2) 0.0399(17) 0.0427(19) 0.0090(13) -0.0051(16) 0.0103(16)
O2 0.073(3) 0.107(4) 0.095(4) -0.008(3) -0.004(3) 0.004(3)

loop_
_atom_type_symbol
_atom_type_description
_atom_type_scat_dispersion_real
_atom_type_scat_dispersion_imag
_atom_type_scat_source
C C 0.0033 0.0016 'International Tables Vol C Tables 4.2.6.8 and 6.1.1.4'
H H 0.0000 0.0000 'International Tables Vol C Tables 4.2.6.8 and 6.1.1.4'
N N 0.0061 0.0033 'International Tables Vol C Tables 4.2.6.8 and 6.1.1.4'
O O 0.0106 0.0060 'International Tables Vol C Tables 4.2.6.8 and 6.1.1.4'
Cu Cu 0.3201 1.2651 'International Tables Vol C Tables 4.2.6.8 and 6.1.1.4'
Cl Cl 0.1484 0.1585 'International Tables Vol C Tables 4.2.6.8 and 6.1.1.4'

loop_
_geom_angle_atom_site_label_1
_geom_angle_atom_site_label_2
_geom_angle_atom_site_label_3
_geom_angle
_geom_angle_site_symmetry_1
_geom_angle_site_symmetry_3
_geom_angle_publ_flag
N4' Cu1 N4 176.18(11) . . ?
N4' Cu1 Cl1 92.79(8) . . ?
N4 Cu1 Cl1 88.93(9) . . ?
N4' Cu1 Cl2 87.26(8) . . ?
N4 Cu1 Cl2 90.77(9) . . ?
Cl1 Cu1 Cl2 175.68(4) . . ?
N4' Cu1 N2 96.54(10) . . ?
N4 Cu1 N2 86.90(10) . . ?
Cl1 Cu1 N2 89.18(9) . . ?
Cl2 Cu1 N2 95.11(9) . . ?
C5A N1 N2 110.9(3) . . ?
C5A N1 C1 129.2(3) . . ?
N2 N1 C1 119.8(3) . . ?
N3 N2 N1 107.5(3) . . ?
N3 N2 Cu1 132.3(2) . . ?
N1 N2 Cu1 115.43(19) . . ?
N2 N3 C4A 108.2(3) . . ?
C6 N4 C2 118.2(3) . . ?
C6 N4 Cu1 116.7(2) . . ?
C2 N4 Cu1 124.9(2) . . ?
C5A' N1' N2' 111.1(3) . . ?
C5A' N1' C1' 128.7(3) . . ?
N2' N1' C1' 120.2(3) . . ?
N3' N2' N1' 107.0(3) . . ?
N2' N3' C4A' 109.7(3) . . ?
C6' N4' C2' 117.6(3) . . ?
C6' N4' Cu1 115.3(2) . . ?
C2' N4' Cu1 127.0(2) . . ?
N1 C1 C2 112.5(3) . . ?
N4 C2 C3 121.5(3) . . ?
N4 C2 C1 118.1(3) . . ?
C3 C2 C1 120.4(3) . . ?
C4 C3 C2 119.5(3) . . ?
C3 C4 C5 119.6(3) . . ?
C4 C5 C6 118.0(3) . . ?
N4 C6 C5 123.1(3) . . ?
N3 C4A C5A 108.5(3) . . ?
N3 C4A C1B 120.7(3) . . ?
C5A C4A C1B 130.7(3) . . ?
N1 C5A C4A 104.8(3) . . ?
C2B C1B C6B 119.2(4) . . ?
C2B C1B C4A 121.0(3) . . ?
C6B C1B C4A 119.8(3) . . ?
C1B C2B C3B 121.2(4) . . ?
C4B C3B C2B 119.7(4) . . ?
C5B C4B C3B 120.1(4) . . ?
C4B C5B C6B 120.5(4) . . ?
C5B C6B C1B 119.3(4) . . ?
N1' C1' C2' 112.6(3) . . ?
N4' C2' C3' 122.0(3) . . ?
N4' C2' C1' 118.3(3) . . ?
C3' C2' C1' 119.8(3) . . ?
C2' C3' C4' 119.6(3) . . ?
C5' C4' C3' 118.1(3) . . ?
C4' C5' C6' 119.9(3) . . ?
N4' C6' C5' 122.9(3) . . ?
N3' C4A' C5A' 107.0(3) . . ?
N3' C4A' C1B' 122.3(3) . . ?
C5A' C4A' C1B' 130.8(3) . . ?
N1' C5A' C4A' 105.2(3) . . ?
C2B' C1B' C6B' 118.5(3) . . ?
C2B' C1B' C4A' 120.4(3) . . ?
C6B' C1B' C4A' 121.1(3) . . ?
C3B' C2B' C1B' 121.0(4) . . ?
C4B' C3B' C2B' 120.1(4) . . ?
C3B' C4B' C5B' 119.6(4) . . ?
C6B' C5B' C4B' 120.5(4) . . ?
C5B' C6B' C1B' 120.4(3) . . ?

loop_
_geom_bond_atom_site_label_1
_geom_bond_atom_site_label_2
_geom_bond_distance
_geom_bond_site_symmetry_2
_geom_bond_publ_flag
Cu1 N4' 2.043(3) . ?
Cu1 N4 2.054(3) . ?
Cu1 Cl1 2.3072(10) . ?
Cu1 Cl2 2.3278(11) . ?
Cu1 N2 2.385(3) . ?
N1 C5A 1.345(4) . ?
N1 N2 1.346(4) . ?
N1 C1 1.459(4) . ?
N2 N3 1.321(4) . ?
N3 C4A 1.368(5) . ?
N4 C6 1.344(5) . ?
N4 C2 1.356(4) . ?
N1' C5A' 1.336(4) . ?
N1' N2' 1.338(4) . ?
N1' C1' 1.469(4) . ?
N2' N3' 1.313(4) . ?
N3' C4A' 1.358(5) . ?
N4' C6' 1.343(4) . ?
N4' C2' 1.357(4) . ?
C1 C2 1.502(5) . ?
C2 C3 1.384(4) . ?
C3 C4 1.376(5) . ?
C4 C5 1.384(6) . ?
C5 C6 1.385(5) . ?
C4A C5A 1.372(5) . ?
C4A C1B 1.470(5) . ?
C1B C2B 1.381(5) . ?
C1B C6B 1.402(5) . ?
C2B C3B 1.382(5) . ?
C3B C4B 1.382(6) . ?
C4B C5B 1.380(6) . ?
C5B C6B 1.396(5) . ?
C1' C2' 1.506(5) . ?
C2' C3' 1.382(4) . ?
C3' C4' 1.395(5) . ?
C4' C5' 1.366(5) . ?
C5' C6' 1.378(5) . ?
C4A' C5A' 1.383(5) . ?
C4A' C1B' 1.471(5) . ?
C1B' C2B' 1.398(5) . ?
C1B' C6B' 1.403(5) . ?
C2B' C3B' 1.385(5) . ?
C3B' C4B' 1.384(6) . ?
C4B' C5B' 1.397(6) . ?
C5B' C6B' 1.381(5) . ?
